data_2209125
loop_
_publ_author_name
'Sundar, T. V.'
'Parthasarathi, V.'
'Bansal, Ranju'
'Ravikumar, K.'
'Sridhar, B.'

_publ_section_title
;
 16-[4-(3-Chloropropoxy)-3-methoxybenzylidene]-4-androstene-3,17-dione
;
_journal_coeditor_code CI2057
_journal_issue 6
_journal_name_full 'Acta Crystallographica Section E'
_journal_page_first o2190
_journal_page_last o2192
_journal_paper_doi 10.1107/S1600536806015133
_journal_volume 62
_journal_year 2006
_chemical_formula_iupac 'C30 H37 Cl O4'
_chemical_formula_moiety 'C30 H37 Cl1 O4'
_chemical_formula_sum 'C30 H37 Cl O4'
_chemical_formula_weight 497.05
_chemical_melting_point .438E-305
_chemical_name_systematic
;
16-[4-(3-Chloropropoxy)-3-methoxybenzylidene]-4-androstene-3,17-dione
;
_space_group_IT_number 19
_symmetry_cell_setting orthorhombic
_symmetry_space_group_name_Hall 'P 2ac 2ab'
_symmetry_space_group_name_H-M 'P 21 21 21'
_atom_sites_solution_hydrogens geom
_atom_sites_solution_primary direct
_atom_sites_solution_secondary difmap
_audit_creation_method SHELXL-97
_cell_angle_alpha 90.00
_cell_angle_beta 90.00
_cell_angle_gamma 90.00
_cell_formula_units_Z 4
_cell_length_a 8.0046(4)
_cell_length_b 17.4763(9)
_cell_length_c 19.6133(10)
_cell_measurement_reflns_used 4170
_cell_measurement_temperature 273(2)
_cell_measurement_theta_max 39.695
_cell_measurement_theta_min 4.763
_cell_volume 2743.7(2)
_computing_cell_refinement 'SAINT (Bruker, 2000)'
_computing_data_collection 'SMART (Bruker, 2000)'
_computing_data_reduction SAINT
_computing_molecular_graphics
;
ORTEP-3 (Farrugia, 1997), PLATON (Spek, 2003) and
Qmol (Gans & Shalloway, 2001)
;
_computing_publication_material 'SHELXL97 and PARST (Nardelli, 1995)'
_computing_structure_refinement 'SHELXL97 (Sheldrick, 1997)'
_computing_structure_solution 'SHELXS97 (Sheldrick, 1997)'
_diffrn_ambient_temperature 273(2)
_diffrn_measured_fraction_theta_full 1.000
_diffrn_measured_fraction_theta_max 1.000
_diffrn_measurement_device 'Bruker SMART APEX CCD area-detector'
_diffrn_measurement_device_type 'Bruker SMART APEX CCD area detector'
_diffrn_measurement_method \w
_diffrn_radiation_monochromator graphite
_diffrn_radiation_source 'fine-focus sealed tube'
_diffrn_radiation_type MoK\a
_diffrn_radiation_wavelength 0.71073
_diffrn_reflns_av_R_equivalents 0.0298
_diffrn_reflns_av_sigmaI/netI 0.0269
_diffrn_reflns_limit_h_max 9
_diffrn_reflns_limit_h_min -9
_diffrn_reflns_limit_k_max 20
_diffrn_reflns_limit_k_min -20
_diffrn_reflns_limit_l_max 23
_diffrn_reflns_limit_l_min -23
_diffrn_reflns_number 20024
_diffrn_reflns_theta_full 25.00
_diffrn_reflns_theta_max 25.00
_diffrn_reflns_theta_min 1.56
_diffrn_standards_number 0
_exptl_absorpt_coefficient_mu 0.171
_exptl_absorpt_correction_type none
_exptl_crystal_colour yellow
_exptl_crystal_density_diffrn 1.203
_exptl_crystal_density_method 'not measured'
_exptl_crystal_description Needle
_exptl_crystal_F_000 1064
_exptl_crystal_size_max 0.10
_exptl_crystal_size_mid 0.08
_exptl_crystal_size_min 0.04
_refine_diff_density_max 0.290
_refine_diff_density_min -0.164
_refine_ls_abs_structure_details 'Flack (1983), 2083 Friedel pairs'
_refine_ls_abs_structure_Flack 0.00(13)
_refine_ls_extinction_coef none
_refine_ls_extinction_method none
_refine_ls_goodness_of_fit_ref 1.002
_refine_ls_hydrogen_treatment constr
_refine_ls_matrix_type full
_refine_ls_number_parameters 320
_refine_ls_number_reflns 4850
_refine_ls_number_restraints 40
_refine_ls_restrained_S_all 1.002
_refine_ls_R_factor_all 0.0822
_refine_ls_R_factor_gt 0.0558
_refine_ls_shift/su_max 0.001
_refine_ls_shift/su_mean 0.000
_refine_ls_structure_factor_coef Fsqd
_refine_ls_weighting_details 'calc w=1/[\s^2^(Fo^2^)+(0.0799P)^2^+0.3313P] where P=(Fo^2^+2Fc^2^)/3'
_refine_ls_weighting_scheme calc
_refine_ls_wR_factor_gt 0.1354
_refine_ls_wR_factor_ref 0.1533
_reflns_number_gt 3335
_reflns_number_total 4850
_reflns_threshold_expression I>2\s(I)
_cod_data_source_file ci2057.cif
_cod_data_source_block I
_cod_depositor_comments
;
The following automatic conversions were performed:
'_symmetry_cell_setting' value 'Orthorhombic' changed to 'orthorhombic'
according to '/home/saulius/struct/CIF-dictionaries/cif_core.dic'
dictionary named 'cif_core.dic' version 2.4.1 from 2010-06-29.

Automatic conversion script
Id: cif_fix_enum 1527 2010-12-29 10:47:43Z saulius 

The following automatic conversions were performed:

'_symmetry_cell_setting' value 'Orthorhombic' changed to
'orthorhombic' according to
/home/saulius/struct/CIF-dictionaries/cif_core.dic dictionary named
'cif_core.dic' version 2.4.1 from 2010-06-29.

Automatic conversion script
Id: cif_fix_values 1715 2011-07-08 13:25:40Z adriana 
;
_cod_original_formula_sum 'C30 H37 Cl1 O4'
_cod_database_code 2209125
_cod_database_fobs_code 2209125

loop_
_symmetry_equiv_pos_as_xyz
'x, y, z'
'-x+1/2, -y, z+1/2'
'x+1/2, -y+1/2, -z'
'-x, y+1/2, -z+1/2'

loop_
_atom_site_type_symbol
_atom_site_label
_atom_site_fract_x
_atom_site_fract_y
_atom_site_fract_z
_atom_site_U_iso_or_equiv
_atom_site_adp_type
_atom_site_calc_flag
_atom_site_refinement_flags
_atom_site_occupancy
_atom_site_disorder_assembly
_atom_site_disorder_group
O O3 0.6009(5) 0.1670(2) -0.38108(15) 0.1491(12) Uani d . 1 . .
O O17 -0.0815(3) 0.19477(14) 0.07792(13) 0.1012(7) Uani d . 1 . .
O O23 0.7550(4) 0.08399(17) 0.24723(12) 0.1078(8) Uani d . 1 . .
O O28 0.6916(4) 0.13245(19) 0.36747(13) 0.1242(9) Uani d . 1 B .
C C1 0.2469(5) 0.1573(3) -0.27176(19) 0.1172(14) Uani d . 1 . .
H H1A 0.1275 0.1505 -0.2777 0.141 Uiso calc R 1 . .
H H1B 0.2659 0.2098 -0.2579 0.141 Uiso calc R 1 . .
C C2 0.3319(6) 0.1440(3) -0.3389(2) 0.1331(16) Uani d . 1 . .
H H2A 0.3005 0.0940 -0.3562 0.160 Uiso calc R 1 . .
H H2B 0.2940 0.1820 -0.3714 0.160 Uiso calc R 1 . .
C C3 0.5153(7) 0.1481(2) -0.3332(2) 0.1092(12) Uani d . 1 . .
C C4 0.5856(5) 0.1254(2) -0.26801(18) 0.0919(10) Uani d . 1 . .
H H4 0.7011 0.1274 -0.2632 0.110 Uiso calc R 1 . .
C C5 0.4967(4) 0.10190(18) -0.21488(17) 0.0755(8) Uani d . 1 . .
C C6 0.5812(4) 0.0687(2) -0.15353(16) 0.0856(9) Uani d . 1 . .
H H6A 0.7006 0.0775 -0.1570 0.103 Uiso calc R 1 . .
H H6B 0.5630 0.0138 -0.1528 0.103 Uiso calc R 1 . .
C C7 0.5177(3) 0.10287(19) -0.08764(15) 0.0739(8) Uani d . 1 . .
H H7A 0.5504 0.1562 -0.0853 0.089 Uiso calc R 1 . .
H H7B 0.5686 0.0764 -0.0495 0.089 Uiso calc R 1 . .
C C8 0.3288(3) 0.09701(16) -0.08204(15) 0.0664(7) Uani d . 1 . .
H H8 0.2971 0.0428 -0.0814 0.080 Uiso calc R 1 . .
C C9 0.2484(3) 0.13526(16) -0.14412(15) 0.0711(7) Uani d . 1 . .
H H9 0.2849 0.1888 -0.1429 0.085 Uiso calc R 1 . .
C C10 0.3076(4) 0.10340(18) -0.21430(16) 0.0785(8) Uani d . 1 . .
C C11 0.0544(4) 0.1375(2) -0.13865(19) 0.0917(10) Uani d . 1 . .
H H11A 0.0102 0.1678 -0.1760 0.110 Uiso calc R 1 . .
H H11B 0.0111 0.0860 -0.1433 0.110 Uiso calc R 1 . .
C C12 -0.0062(4) 0.1710(2) -0.07186(18) 0.0892(10) Uani d . 1 . .
H H12A -0.1268 0.1667 -0.0693 0.107 Uiso calc R 1 . .
H H12B 0.0227 0.2248 -0.0698 0.107 Uiso calc R 1 . .
C C13 0.0728(3) 0.12900(17) -0.01147(17) 0.0750(8) Uani d . 1 . .
C C14 0.2613(3) 0.13515(15) -0.01877(14) 0.0648(7) Uani d . 1 . .
H H14 0.2835 0.1898 -0.0251 0.078 Uiso calc R 1 . .
C C15 0.3302(4) 0.11600(17) 0.05229(14) 0.0729(7) Uani d . 1 . .
H H15A 0.3378 0.0611 0.0591 0.087 Uiso calc R 1 . .
H H15B 0.4394 0.1387 0.0593 0.087 Uiso calc R 1 . .
C C16 0.2009(4) 0.15141(16) 0.09886(17) 0.0724(8) Uani d . 1 . .
C C17 0.0457(4) 0.16361(18) 0.05770(18) 0.0798(9) Uani d . 1 . .
C C18 0.0068(4) 0.04614(18) -0.0066(2) 0.0967(11) Uani d . 1 . .
H H18A 0.0253 0.0204 -0.0491 0.145 Uiso calc R 1 . .
H H18B -0.1106 0.0470 0.0033 0.145 Uiso calc R 1 . .
H H18C 0.0648 0.0196 0.0291 0.145 Uiso calc R 1 . .
C C19 0.2431(5) 0.0218(2) -0.2260(2) 0.1176(13) Uani d . 1 . .
H H19A 0.2909 0.0016 -0.2671 0.176 Uiso calc R 1 . .
H H19B 0.1236 0.0227 -0.2301 0.176 Uiso calc R 1 . .
H H19C 0.2744 -0.0099 -0.1882 0.176 Uiso calc R 1 . .
C C20 0.2067(4) 0.17147(17) 0.16442(17) 0.0810(9) Uani d . 1 . .
H H20 0.1097 0.1948 0.1801 0.097 Uiso calc R 1 . .
C C21 0.3354(4) 0.16378(17) 0.21572(17) 0.0788(8) Uani d . 1 . .
C C22 0.4889(4) 0.12775(18) 0.20450(16) 0.0780(8) Uani d . 1 . .
H H22 0.5128 0.1088 0.1613 0.094 Uiso calc R 1 . .
C C23 0.6052(4) 0.11945(19) 0.25509(17) 0.0844(9) Uani d . 1 . .
C C24 0.5702(5) 0.1457(2) 0.32061(19) 0.0963(10) Uani d . 1 . .
C C25 0.4207(6) 0.1825(2) 0.3323(2) 0.1069(12) Uani d . 1 . .
H H25 0.3974 0.2020 0.3754 0.128 Uiso calc R 1 . .
C C26 0.3063(5) 0.1905(2) 0.2809(2) 0.0994(11) Uani d . 1 . .
H H26 0.2054 0.2147 0.2903 0.119 Uiso calc R 1 . .
C C27 0.7956(5) 0.0567(3) 0.18167(19) 0.1138(13) Uani d . 1 . .
H H27A 0.9075 0.0369 0.1819 0.171 Uiso calc R 1 . .
H H27B 0.7878 0.0979 0.1494 0.171 Uiso calc R 1 . .
H H27C 0.7192 0.0168 0.1691 0.171 Uiso calc R 1 . .
C C29 0.6727(5) 0.1565(3) 0.43644(18) 0.1288(12) Uani d DU 1 . .
H H29A 0.5694 0.1366 0.4553 0.155 Uiso calc R 1 A 1
H H29B 0.6698 0.2119 0.4390 0.155 Uiso calc R 1 A 1
Cl Cl1 1.1549(2) 0.12117(10) 0.49276(8) 0.1449(7) Uani d P 0.856(2) B 1
C C30 0.8188(5) 0.1262(3) 0.4752(2) 0.1288(12) Uani d PDU 0.856(2) B 1
H H30A 0.8087 0.1405 0.5228 0.155 Uiso calc PR 0.856(2) B 1
H H30B 0.8199 0.0708 0.4725 0.155 Uiso calc PR 0.856(2) B 1
Cl Cl1A 1.0358(15) 0.0988(6) 0.5365(5) 0.1449(7) Uani d P 0.144(2) B 2
C C30A 0.8183(6) 0.1884(16) 0.4743(12) 0.1288(12) Uani d PDU 0.144(2) B 2
H H30C 0.8187 0.2437 0.4701 0.155 Uiso calc PR 0.144(2) B 2
H H30D 0.8083 0.1757 0.5223 0.155 Uiso calc PR 0.144(2) B 2
C C31 0.9781(6) 0.1570(4) 0.4471(3) 0.1588(19) Uani d DU 1 . .
H H31A 0.9767 0.2125 0.4499 0.191 Uiso calc R 1 B 1
H H31B 0.9876 0.1429 0.3995 0.191 Uiso calc R 1 B 1

loop_
_atom_site_aniso_label
_atom_site_aniso_U_11
_atom_site_aniso_U_22
_atom_site_aniso_U_33
_atom_site_aniso_U_12
_atom_site_aniso_U_13
_atom_site_aniso_U_23
O3 0.180(3) 0.176(3) 0.0916(19) -0.010(3) 0.023(2) 0.0081(19)
O17 0.0775(14) 0.1021(16) 0.1240(18) 0.0370(12) 0.0197(14) 0.0127(14)
O23 0.0925(17) 0.146(2) 0.0851(16) 0.0231(16) 0.0009(14) 0.0125(15)
O28 0.115(2) 0.171(3) 0.0868(16) -0.0004(19) -0.0063(16) -0.0196(17)
C1 0.102(3) 0.158(4) 0.092(3) 0.020(3) -0.028(2) 0.007(2)
C2 0.137(4) 0.174(5) 0.088(3) 0.001(3) -0.028(3) 0.007(3)
C3 0.139(4) 0.108(3) 0.081(3) -0.008(3) 0.006(3) -0.008(2)
C4 0.091(2) 0.097(2) 0.087(2) -0.010(2) 0.001(2) -0.0160(19)
C5 0.0707(18) 0.0759(19) 0.0799(19) -0.0051(16) -0.0032(17) -0.0147(16)
C6 0.0607(17) 0.101(2) 0.095(2) 0.0088(16) -0.0036(17) -0.0065(19)
C7 0.0532(15) 0.090(2) 0.0783(18) 0.0106(14) -0.0060(14) -0.0023(16)
C8 0.0514(14) 0.0624(15) 0.0854(19) 0.0022(12) -0.0070(14) 0.0056(14)
C9 0.0594(15) 0.0674(16) 0.0864(19) -0.0042(13) -0.0100(15) -0.0039(15)
C10 0.0718(18) 0.0779(19) 0.086(2) -0.0059(15) -0.0173(16) -0.0060(16)
C11 0.0598(17) 0.108(3) 0.108(2) 0.0104(16) -0.0182(17) -0.004(2)
C12 0.0522(15) 0.101(2) 0.114(3) 0.0100(17) -0.0068(18) 0.001(2)
C13 0.0502(15) 0.0720(18) 0.103(2) 0.0065(13) 0.0012(15) 0.0043(17)
C14 0.0510(14) 0.0595(15) 0.0840(19) 0.0018(12) -0.0003(13) 0.0033(14)
C15 0.0639(16) 0.0693(17) 0.0854(19) 0.0058(14) 0.0019(15) 0.0047(15)
C16 0.0661(18) 0.0597(15) 0.091(2) 0.0095(13) 0.0141(16) 0.0061(15)
C17 0.0645(18) 0.0681(18) 0.107(2) 0.0086(15) 0.0085(17) 0.0102(17)
C18 0.0691(19) 0.083(2) 0.138(3) -0.0145(17) 0.010(2) -0.004(2)
C19 0.105(3) 0.109(3) 0.138(3) -0.030(2) 0.000(3) -0.044(2)
C20 0.080(2) 0.0694(18) 0.093(2) 0.0121(16) 0.0153(18) 0.0026(16)
C21 0.086(2) 0.0644(17) 0.086(2) 0.0073(17) 0.0144(19) 0.0002(16)
C22 0.084(2) 0.0756(19) 0.0744(19) -0.0006(17) 0.0103(17) 0.0054(15)
C23 0.087(2) 0.084(2) 0.081(2) -0.0033(19) 0.0076(19) 0.0064(17)
C24 0.107(3) 0.099(3) 0.083(2) -0.006(2) -0.002(2) -0.008(2)
C25 0.126(3) 0.104(3) 0.091(3) 0.001(2) 0.017(3) -0.025(2)
C26 0.110(3) 0.091(2) 0.097(3) 0.015(2) 0.012(2) -0.009(2)
C27 0.096(3) 0.150(4) 0.095(3) 0.040(2) 0.021(2) 0.022(2)
C29 0.136(3) 0.174(3) 0.0764(19) -0.030(3) 0.0004(15) -0.018(2)
Cl1 0.1546(14) 0.1579(12) 0.1221(11) 0.0310(11) -0.0352(10) -0.0105(10)
C30 0.136(3) 0.174(3) 0.0764(19) -0.030(3) 0.0004(15) -0.018(2)
Cl1A 0.1546(14) 0.1579(12) 0.1221(11) 0.0310(11) -0.0352(10) -0.0105(10)
C30A 0.136(3) 0.174(3) 0.0764(19) -0.030(3) 0.0004(15) -0.018(2)
C31 0.153(4) 0.191(5) 0.133(4) -0.016(4) -0.024(3) -0.013(4)

loop_
_atom_type_symbol
_atom_type_description
_atom_type_scat_dispersion_real
_atom_type_scat_dispersion_imag
_atom_type_scat_source
C C 0.0033 0.0016 'International Tables Vol C Tables 4.2.6.8 and 6.1.1.4'
H H 0.0000 0.0000 'International Tables Vol C Tables 4.2.6.8 and 6.1.1.4'
Cl Cl 0.1484 0.1585 'International Tables Vol C Tables 4.2.6.8 and 6.1.1.4'
O O 0.0106 0.0060 'International Tables Vol C Tables 4.2.6.8 and 6.1.1.4'

loop_
_geom_angle_atom_site_label_1
_geom_angle_atom_site_label_2
_geom_angle_atom_site_label_3
_geom_angle
C23 O23 C27 117.5(3)
C24 O28 C29 121.1(3)
C2 C1 C10 113.8(3)
C2 C1 H1A 108.8
C10 C1 H1A 108.8
C2 C1 H1B 108.8
C10 C1 H1B 108.8
H1A C1 H1B 107.7
C3 C2 C1 112.1(4)
C3 C2 H2A 109.2
C1 C2 H2A 109.2
C3 C2 H2B 109.2
C1 C2 H2B 109.2
H2A C2 H2B 107.9
O3 C3 C4 122.6(4)
O3 C3 C2 121.2(4)
C4 C3 C2 116.1(4)
C5 C4 C3 124.6(4)
C5 C4 H4 117.7
C3 C4 H4 117.7
C4 C5 C6 120.6(3)
C4 C5 C10 122.5(3)
C6 C5 C10 116.9(3)
C5 C6 C7 112.4(3)
C5 C6 H6A 109.1
C7 C6 H6A 109.1
C5 C6 H6B 109.1
C7 C6 H6B 109.1
H6A C6 H6B 107.9
C6 C7 C8 111.7(3)
C6 C7 H7A 109.3
C8 C7 H7A 109.3
C6 C7 H7B 109.3
C8 C7 H7B 109.3
H7A C7 H7B 107.9
C14 C8 C7 112.7(2)
C14 C8 C9 108.1(2)
C7 C8 C9 109.4(2)
C14 C8 H8 108.9
C7 C8 H8 108.9
C9 C8 H8 108.9
C8 C9 C11 112.1(3)
C8 C9 C10 114.8(2)
C11 C9 C10 111.9(2)
C8 C9 H9 105.8
C11 C9 H9 105.8
C10 C9 H9 105.8
C5 C10 C19 108.6(3)
C5 C10 C1 108.6(3)
C19 C10 C1 110.5(3)
C5 C10 C9 108.5(2)
C19 C10 C9 111.2(3)
C1 C10 C9 109.3(3)
C12 C11 C9 112.9(3)
C12 C11 H11A 109.0
C9 C11 H11A 109.0
C12 C11 H11B 109.0
C9 C11 H11B 109.0
H11A C11 H11B 107.8
C11 C12 C13 110.6(3)
C11 C12 H12A 109.5
C13 C12 H12A 109.5
C11 C12 H12B 109.5
C13 C12 H12B 109.5
H12A C12 H12B 108.1
C17 C13 C14 101.5(2)
C17 C13 C12 116.5(3)
C14 C13 C12 107.7(2)
C17 C13 C18 105.8(3)
C14 C13 C18 114.3(2)
C12 C13 C18 110.9(3)
C8 C14 C13 113.7(2)
C8 C14 C15 121.4(2)
C13 C14 C15 104.8(2)
C8 C14 H14 105.2
C13 C14 H14 105.2
C15 C14 H14 105.2
C16 C15 C14 102.3(2)
C16 C15 H15A 111.3
C14 C15 H15A 111.3
C16 C15 H15B 111.3
C14 C15 H15B 111.3
H15A C15 H15B 109.2
C20 C16 C17 120.8(3)
C20 C16 C15 131.7(3)
C17 C16 C15 107.5(3)
O17 C17 C16 125.5(3)
O17 C17 C13 126.4(3)
C16 C17 C13 108.1(2)
C13 C18 H18A 109.5
C13 C18 H18B 109.5
H18A C18 H18B 109.5
C13 C18 H18C 109.5
H18A C18 H18C 109.5
H18B C18 H18C 109.5
C10 C19 H19A 109.5
C10 C19 H19B 109.5
H19A C19 H19B 109.5
C10 C19 H19C 109.5
H19A C19 H19C 109.5
H19B C19 H19C 109.5
C16 C20 C21 132.2(3)
C16 C20 H20 113.9
C21 C20 H20 113.9
C26 C21 C22 116.5(3)
C26 C21 C20 119.5(3)
C22 C21 C20 123.9(3)
C23 C22 C21 122.1(3)
C23 C22 H22 118.9
C21 C22 H22 118.9
O23 C23 C22 124.5(3)
O23 C23 C24 115.6(3)
C22 C23 C24 119.8(3)
O28 C24 C25 126.1(4)
O28 C24 C23 115.1(4)
C25 C24 C23 118.8(4)
C26 C25 C24 120.4(3)
C26 C25 H25 119.8
C24 C25 H25 119.8
C25 C26 C21 122.3(4)
C25 C26 H26 118.8
C21 C26 H26 118.8
O23 C27 H27A 109.5
O23 C27 H27B 109.5
H27A C27 H27B 109.5
O23 C27 H27C 109.5
H27A C27 H27C 109.5
H27B C27 H27C 109.5
O28 C29 C30A 120.0(7)
O28 C29 C30 107.2(3)
O28 C29 H29A 110.3
C30A C29 H29A 127.7
C30 C29 H29A 110.3
O28 C29 H29B 110.3
C30A C29 H29B 67.6
C30 C29 H29B 110.3
H29A C29 H29B 108.5
C31 C30 C29 110.7(4)
C31 C30 H30A 109.5
C29 C30 H30A 109.5
C31 C30 H30B 109.5
C29 C30 H30B 109.5
H30A C30 H30B 108.1
C31 C30A C29 110.8(4)
C31 C30A H30C 109.5
C29 C30A H30C 109.5
C31 C30A H30D 109.5
C29 C30A H30D 109.5
H30C C30A H30D 108.1
C30 C31 Cl1 111.4(4)
C30A C31 Cl1 129.0(11)
C30 C31 Cl1A 72.6(4)
C30A C31 Cl1A 94.0(13)
C30 C31 H31A 109.3
C30A C31 H31A 66.6
Cl1 C31 H31A 109.3
Cl1A C31 H31A 116.4
C30 C31 H31B 109.3
C30A C31 H31B 120.4
Cl1 C31 H31B 109.3
Cl1A C31 H31B 132.1
H31A C31 H31B 108.0

loop_
_geom_bond_atom_site_label_1
_geom_bond_atom_site_label_2
_geom_bond_distance
O3 C3 1.209(5)
O17 C17 1.221(3)
O23 C23 1.358(4)
O23 C27 1.409(4)
O28 C24 1.358(4)
O28 C29 1.425(4)
C1 C2 1.501(6)
C1 C10 1.547(5)
C1 H1A 0.97
C1 H1B 0.97
C2 C3 1.474(6)
C2 H2A 0.97
C2 H2B 0.97
C3 C4 1.451(5)
C4 C5 1.327(4)
C4 H4 0.93
C5 C6 1.498(4)
C5 C10 1.514(5)
C6 C7 1.512(4)
C6 H6A 0.97
C6 H6B 0.97
C7 C8 1.520(4)
C7 H7A 0.97
C7 H7B 0.97
C8 C14 1.509(4)
C8 C9 1.531(4)
C8 H8 0.98
C9 C11 1.557(4)
C9 C10 1.559(4)
C9 H9 0.98
C10 C19 1.534(5)
C11 C12 1.514(5)
C11 H11A 0.97
C11 H11B 0.97
C12 C13 1.530(4)
C12 H12A 0.97
C12 H12B 0.97
C13 C17 1.501(5)
C13 C14 1.519(4)
C13 C18 1.544(4)
C14 C15 1.536(4)
C14 H14 0.98
C15 C16 1.513(4)
C15 H15A 0.97
C15 H15B 0.97
C16 C20 1.334(4)
C16 C17 1.497(4)
C18 H18A 0.96
C18 H18B 0.96
C18 H18C 0.96
C19 H19A 0.96
C19 H19B 0.96
C19 H19C 0.96
C20 C21 1.446(5)
C20 H20 0.93
C21 C26 1.381(5)
C21 C22 1.398(5)
C22 C23 1.368(5)
C22 H22 0.93
C23 C24 1.393(5)
C24 C25 1.378(5)
C25 C26 1.369(5)
C25 H25 0.93
C26 H26 0.93
C27 H27A 0.96
C27 H27B 0.96
C27 H27C 0.96
C29 C30A 1.4900(10)
C29 C30 1.4921(10)
C29 H29A 0.97
C29 H29B 0.97
Cl1 C31 1.788(6)
C30 C31 1.4898(10)
C30 H30A 0.97
C30 H30B 0.97
Cl1A C31 2.079(11)
C30A C31 1.4899(10)
C30A H30C 0.97
C30A H30D 0.97
C31 H31A 0.97
C31 H31B 0.97

loop_
_geom_hbond_atom_site_label_D
_geom_hbond_atom_site_label_H
_geom_hbond_atom_site_label_A
_geom_hbond_site_symmetry_A
_geom_hbond_distance_DH
_geom_hbond_distance_HA
_geom_hbond_distance_DA
_geom_hbond_angle_DHA
_geom_hbond_publ_flag
C14 H14 O17 3 0.98 2.51 3.430(3) 156 yes
C27 H27B O17 1_655 0.96 2.43 3.306(5) 151 yes
C30 H30A O3 1_556 0.97 2.56 3.390(6) 144 yes

loop_
_geom_torsion_atom_site_label_1
_geom_torsion_atom_site_label_2
_geom_torsion_atom_site_label_3
_geom_torsion_atom_site_label_4
_geom_torsion
C10 C1 C2 C3 -54.6(6)
C1 C2 C3 O3 -152.3(4)
C1 C2 C3 C4 30.0(6)
O3 C3 C4 C5 -177.7(4)
C2 C3 C4 C5 -0.1(6)
C3 C4 C5 C6 170.8(3)
C3 C4 C5 C10 -6.0(5)
C4 C5 C6 C7 132.3(3)
C10 C5 C6 C7 -50.7(4)
C5 C6 C7 C8 53.9(4)
C6 C7 C8 C14 -176.4(3)
C6 C7 C8 C9 -56.1(3)
C14 C8 C9 C11 -52.0(3)
C7 C8 C9 C11 -175.1(3)
C14 C8 C9 C10 178.9(2)
C7 C8 C9 C10 55.8(3)
C4 C5 C10 C19 102.9(4)
C6 C5 C10 C19 -74.0(4)
C4 C5 C10 C1 -17.4(4)
C6 C5 C10 C1 165.7(3)
C4 C5 C10 C9 -136.1(3)
C6 C5 C10 C9 47.0(4)
C2 C1 C10 C5 47.0(5)
C2 C1 C10 C19 -72.0(5)
C2 C1 C10 C9 165.2(3)
C8 C9 C10 C5 -49.9(3)
C11 C9 C10 C5 -179.1(3)
C8 C9 C10 C19 69.5(3)
C11 C9 C10 C19 -59.7(4)
C8 C9 C10 C1 -168.2(3)
C11 C9 C10 C1 62.7(4)
C8 C9 C11 C12 51.5(4)
C10 C9 C11 C12 -177.9(3)
C9 C11 C12 C13 -53.9(4)
C11 C12 C13 C17 170.7(3)
C11 C12 C13 C14 57.5(3)
C11 C12 C13 C18 -68.2(3)
C7 C8 C14 C13 -179.1(2)
C9 C8 C14 C13 59.9(3)
C7 C8 C14 C15 -52.6(4)
C9 C8 C14 C15 -173.5(2)
C17 C13 C14 C8 174.3(2)
C12 C13 C14 C8 -62.8(3)
C18 C13 C14 C8 60.9(4)
C17 C13 C14 C15 39.4(3)
C12 C13 C14 C15 162.4(2)
C18 C13 C14 C15 -74.0(3)
C8 C14 C15 C16 -166.7(2)
C13 C14 C15 C16 -36.2(3)
C14 C15 C16 C20 -160.8(3)
C14 C15 C16 C17 18.7(3)
C20 C16 C17 O17 3.6(5)
C15 C16 C17 O17 -176.0(3)
C20 C16 C17 C13 -174.9(3)
C15 C16 C17 C13 5.5(3)
C14 C13 C17 O17 154.0(3)
C12 C13 C17 O17 37.3(5)
C18 C13 C17 O17 -86.4(4)
C14 C13 C17 C16 -27.6(3)
C12 C13 C17 C16 -144.2(3)
C18 C13 C17 C16 92.0(3)
C17 C16 C20 C21 177.4(3)
C15 C16 C20 C21 -3.2(6)
C16 C20 C21 C26 179.9(3)
C16 C20 C21 C22 -2.7(5)
C26 C21 C22 C23 -0.3(5)
C20 C21 C22 C23 -177.8(3)
C27 O23 C23 C22 2.7(5)
C27 O23 C23 C24 -179.8(3)
C21 C22 C23 O23 179.0(3)
C21 C22 C23 C24 1.6(5)
C29 O28 C24 C25 0.4(6)
C29 O28 C24 C23 179.8(4)
O23 C23 C24 O28 0.3(5)
C22 C23 C24 O28 177.9(3)
O23 C23 C24 C25 179.8(3)
C22 C23 C24 C25 -2.6(5)
O28 C24 C25 C26 -178.2(4)
C23 C24 C25 C26 2.4(6)
C24 C25 C26 C21 -1.1(6)
C22 C21 C26 C25 0.1(5)
C20 C21 C26 C25 177.7(3)
C24 O28 C29 C30A -140.8(15)
C24 O28 C29 C30 174.3(4)
O28 C29 C30 C31 60.5(6)
C30A C29 C30 C31 -55.4(11)
O28 C29 C30A C31 -28(3)
C30 C29 C30A C31 55.4(11)
C29 C30 C31 C30A 55.3(11)
C29 C30 C31 Cl1 -179.8(4)
C29 C30 C31 Cl1A 171.8(5)
C29 C30A C31 C30 -55.5(11)
C29 C30A C31 Cl1 -135.0(13)
C29 C30A C31 Cl1A -114(2)
C19 C10 C13 C18 5.2(3)
